data_7160325
loop_
_publ_author_name
'Caletkov&#xe1;, O&#x13e;ga'
'Pin&#x10d;ekov&#xe1;, Lucia'
'Nov&#xe1;&#x10d;ikov&#xe1;, Jana'
'Gyepes, R&#xf3;bert'
'Olejn&#xed;kov&#xe1;, Petra'
'P&#xf4;bi&#x161;, Peter'
'Kan&#x10f;&#xe1;rov&#xe1;, Helena'
'Berke&#x161;, Du&#x161;an'

_publ_section_title
;
 A novel 1-benzoazepine-derived Michael acceptor and its hetero-adducts
 active against MRSA.
;
_journal_issue 48
_journal_name_full 'Organic &amp; biomolecular chemistry'
_journal_page_first 9394
_journal_page_last 9402
_journal_paper_doi 10.1039/d4ob01501k
_journal_volume 22
_journal_year 2024
_chemical_formula_moiety 'C13 H13 N O5'
_chemical_formula_sum 'C13 H13 N O5'
_chemical_formula_weight 263.24
_space_group_crystal_system triclinic
_space_group_IT_number 2
_space_group_name_Hall '-P 1'
_space_group_name_H-M_alt 'P -1'
_atom_sites_solution_hydrogens mixed
_atom_sites_solution_primary direct
_audit_creation_method SHELXL-2019/3
_audit_update_record
;
2024-06-06 deposited with the CCDC.	2024-10-25 downloaded from the CCDC.
;
_cell_angle_alpha 83.666(2)
_cell_angle_beta 84.0290(10)
_cell_angle_gamma 78.499(2)
_cell_formula_units_Z 2
_cell_length_a 5.6430(2)
_cell_length_b 8.2097(3)
_cell_length_c 13.1949(5)
_cell_measurement_reflns_used 5944
_cell_measurement_temperature 120(2)
_cell_measurement_theta_max 27.4505
_cell_measurement_theta_min 2.5425
_cell_volume 593.24(4)
_computing_structure_refinement 'SHELXL-2019/2 (Sheldrick, 2019)'
_computing_structure_solution 'SHELXT 2018/2 (Sheldrick, 2018)'
_diffrn_ambient_temperature 120(2)
_diffrn_measured_fraction_theta_full 0.996
_diffrn_measured_fraction_theta_max 0.994
_diffrn_measurement_device 'Bruker D8 VENTURE'
_diffrn_measurement_device_type '\k-geometry diffractometer'
_diffrn_radiation_type MoK\a
_diffrn_radiation_wavelength 0.71073
_diffrn_reflns_av_R_equivalents 0.0263
_diffrn_reflns_av_unetI/netI 0.0231
_diffrn_reflns_Laue_measured_fraction_full 0.996
_diffrn_reflns_Laue_measured_fraction_max 0.994
_diffrn_reflns_limit_h_max 7
_diffrn_reflns_limit_h_min -7
_diffrn_reflns_limit_k_max 10
_diffrn_reflns_limit_k_min -10
_diffrn_reflns_limit_l_max 17
_diffrn_reflns_limit_l_min -17
_diffrn_reflns_number 10172
_diffrn_reflns_point_group_measured_fraction_full 0.996
_diffrn_reflns_point_group_measured_fraction_max 0.994
_diffrn_reflns_theta_full 25.242
_diffrn_reflns_theta_max 27.484
_diffrn_reflns_theta_min 2.543
_exptl_absorpt_coefficient_mu 0.115
_exptl_absorpt_correction_T_max 0.99
_exptl_absorpt_correction_T_min 0.90
_exptl_absorpt_correction_type multi-scan
_exptl_absorpt_process_details
;
Krause, L., Herbst-Irmer, R., Sheldrick, G. M., Stalke, D. (2015).
"Comparison of silver and molybdenum microfocus X-ray sources for
single-crystal structure determination"
J. Appl. Cryst. 48, 3-10.
doi:10.1107/S1600576714022985
;
_exptl_crystal_colour colourless
_exptl_crystal_density_diffrn 1.474
_exptl_crystal_description prism
_exptl_crystal_F_000 276
_exptl_crystal_size_max 0.464
_exptl_crystal_size_mid 0.252
_exptl_crystal_size_min 0.064
_refine_diff_density_max 0.359
_refine_diff_density_min -0.238
_refine_diff_density_rms 0.043
_refine_ls_extinction_method none
_refine_ls_goodness_of_fit_ref 1.125
_refine_ls_hydrogen_treatment mixed
_refine_ls_matrix_type full
_refine_ls_number_parameters 181
_refine_ls_number_reflns 2721
_refine_ls_number_restraints 0
_refine_ls_restrained_S_all 1.125
_refine_ls_R_factor_all 0.0450
_refine_ls_R_factor_gt 0.0407
_refine_ls_shift/su_max 0.000
_refine_ls_shift/su_mean 0.000
_refine_ls_structure_factor_coef Fsqd
_refine_ls_weighting_details 'w=1/[\s^2^(Fo^2^)+(0.0301P)^2^+0.3263P] where P=(Fo^2^+2Fc^2^)/3'
_refine_ls_weighting_scheme calc
_refine_ls_wR_factor_gt 0.0910
_refine_ls_wR_factor_ref 0.0932
_reflns_Friedel_coverage 0.000
_reflns_number_gt 2506
_reflns_number_total 2721
_reflns_threshold_expression 'I > 2\s(I)'
_cod_data_source_file d4ob01501k2.cif
_cod_data_source_block dbt4
_cod_depositor_comments
;
The following automatic conversions were performed:

data item '_exptl_absorpt_correction_type' value 'Multi-Scan' was
changed to 'multi-scan' in accordance with the
/home/data/users/saulius/crontab/automatic-downloads/current/RSC/lib/dictionaries/cif_core.dic
dictionary named 'cif_core.dic' version 2.4.2 last updated on
2011-04-26.

Automatic conversion script
Id: cif_fix_values 8170 2020-07-09 18:12:32Z antanas 
;
_cod_database_code 7160325
_shelx_shelxl_version_number 2019/3
_shelx_space_group_comment
;
The symmetry employed for this shelxl refinement is uniquely defined
by the following loop, which should always be used as a source of
symmetry information in preference to the above space-group names.
They are only intended as comments.
;
_shelx_estimated_absorpt_t_min 0.949
_shelx_estimated_absorpt_t_max 0.993

loop_
_space_group_symop_operation_xyz
'x, y, z'
'-x, -y, -z'

loop_
_atom_site_label
_atom_site_type_symbol
_atom_site_fract_x
_atom_site_fract_y
_atom_site_fract_z
_atom_site_U_iso_or_equiv
_atom_site_adp_type
_atom_site_occupancy
_atom_site_site_symmetry_order
_atom_site_calc_flag
_atom_site_refinement_flags_posn
_atom_site_refinement_flags_adp
_atom_site_refinement_flags_occupancy
_atom_site_disorder_assembly
_atom_site_disorder_group
C1 C 0.0961(2) 0.48146(16) 0.68389(10) 0.0164(3) Uani 1 1 d . . . . .
C2 C 0.0908(2) 0.42707(16) 0.78860(10) 0.0168(3) Uani 1 1 d . . . . .
C3 C -0.1197(3) 0.48293(17) 0.85132(11) 0.0202(3) Uani 1 1 d . . . . .
H3 H -0.125622 0.447371 0.922381 0.024 Uiso 1 1 calc R U . . .
C4 C -0.3180(3) 0.58804(18) 0.81241(12) 0.0231(3) Uani 1 1 d . . . . .
H4 H -0.459581 0.622897 0.856155 0.028 Uiso 1 1 calc R U . . .
C5 C -0.3100(3) 0.64287(18) 0.70882(12) 0.0239(3) Uani 1 1 d . . . . .
H5 H -0.445306 0.716499 0.681624 0.029 Uiso 1 1 calc R U . . .
C6 C -0.1049(3) 0.58998(17) 0.64572(11) 0.0210(3) Uani 1 1 d . . . . .
H6 H -0.100122 0.628033 0.575013 0.025 Uiso 1 1 calc R U . . .
C7 C 0.2977(2) 0.32179(17) 0.83795(10) 0.0173(3) Uani 1 1 d . . . . .
O1 O 0.3038(2) 0.35406(13) 0.93490(7) 0.0230(2) Uani 1 1 d . . . . .
H1 H 0.440(4) 0.282(3) 0.9541(15) 0.035 Uiso 1 1 d . U . . .
C8 C 0.4652(2) 0.20015(16) 0.79387(10) 0.0164(3) Uani 1 1 d . . . . .
C9 C 0.4429(2) 0.15655(16) 0.68843(10) 0.0150(3) Uani 1 1 d . . . . .
H9 H 0.574475 0.059477 0.672376 0.018 Uiso 1 1 calc R U . . .
O2 O 0.21469(17) 0.10871(12) 0.68691(7) 0.0179(2) Uani 1 1 d . . . . .
C10 C 0.4715(2) 0.30361(16) 0.60947(9) 0.0154(3) Uani 1 1 d . . . . .
N1 N 0.2996(2) 0.44327(14) 0.61324(8) 0.0167(2) Uani 1 1 d . . . . .
H1N H 0.314(3) 0.520(2) 0.5629(15) 0.030(5) Uiso 1 1 d . . . . .
O3 O 0.64380(18) 0.29352(12) 0.54364(7) 0.0201(2) Uani 1 1 d . . . . .
C11 C 0.6563(2) 0.10485(17) 0.85499(10) 0.0185(3) Uani 1 1 d . . . . .
O4 O 0.6804(2) 0.13219(13) 0.94306(8) 0.0259(2) Uani 1 1 d . . . . .
O5 O 0.80290(18) -0.01657(12) 0.80837(7) 0.0203(2) Uani 1 1 d . . . . .
C12 C 1.0006(3) -0.10993(19) 0.86546(12) 0.0253(3) Uani 1 1 d . . . . .
H12A H 1.100708 -0.033545 0.882365 0.038 Uiso 1 1 calc R U . . .
H12B H 1.100304 -0.194201 0.823888 0.038 Uiso 1 1 calc R U . . .
H12C H 0.934317 -0.165099 0.928695 0.038 Uiso 1 1 calc R U . . .
C13 C 0.1897(3) 0.04159(18) 0.59463(10) 0.0213(3) Uani 1 1 d . . . . .
H13A H 0.192708 0.128124 0.537324 0.032 Uiso 1 1 calc R U . . .
H13B H 0.035201 0.002627 0.600085 0.032 Uiso 1 1 calc R U . . .
H13C H 0.323871 -0.052257 0.582868 0.032 Uiso 1 1 calc R U . . .

loop_
_atom_site_aniso_label
_atom_site_aniso_U_11
_atom_site_aniso_U_22
_atom_site_aniso_U_33
_atom_site_aniso_U_23
_atom_site_aniso_U_13
_atom_site_aniso_U_12
C1 0.0195(6) 0.0143(6) 0.0164(6) -0.0043(5) 0.0003(5) -0.0047(5)
C2 0.0211(6) 0.0148(6) 0.0159(6) -0.0039(5) -0.0003(5) -0.0059(5)
C3 0.0249(7) 0.0196(7) 0.0179(6) -0.0059(5) 0.0032(5) -0.0089(5)
C4 0.0191(7) 0.0217(7) 0.0295(8) -0.0102(6) 0.0052(6) -0.0055(5)
C5 0.0208(7) 0.0187(7) 0.0322(8) -0.0047(6) -0.0048(6) -0.0013(5)
C6 0.0253(7) 0.0186(7) 0.0192(7) -0.0014(5) -0.0041(5) -0.0030(5)
C7 0.0240(7) 0.0181(6) 0.0118(6) -0.0005(5) -0.0009(5) -0.0093(5)
O1 0.0299(6) 0.0275(5) 0.0120(5) -0.0046(4) -0.0017(4) -0.0049(4)
C8 0.0203(6) 0.0174(6) 0.0126(6) 0.0004(5) -0.0023(5) -0.0070(5)
C9 0.0167(6) 0.0142(6) 0.0142(6) -0.0003(5) -0.0025(5) -0.0033(5)
O2 0.0207(5) 0.0199(5) 0.0154(5) -0.0046(4) -0.0015(4) -0.0080(4)
C10 0.0194(6) 0.0161(6) 0.0121(6) -0.0023(5) -0.0029(5) -0.0051(5)
N1 0.0218(6) 0.0154(5) 0.0117(5) 0.0014(4) 0.0004(4) -0.0030(4)
O3 0.0230(5) 0.0194(5) 0.0158(5) -0.0002(4) 0.0036(4) -0.0025(4)
C11 0.0216(7) 0.0192(7) 0.0166(6) 0.0026(5) -0.0033(5) -0.0098(5)
O4 0.0332(6) 0.0289(6) 0.0169(5) 0.0007(4) -0.0099(4) -0.0064(5)
O5 0.0204(5) 0.0199(5) 0.0200(5) 0.0017(4) -0.0061(4) -0.0021(4)
C12 0.0221(7) 0.0250(7) 0.0275(8) 0.0080(6) -0.0093(6) -0.0031(6)
C13 0.0259(7) 0.0228(7) 0.0175(7) -0.0063(5) -0.0060(5) -0.0055(6)

loop_
_atom_type_symbol
_atom_type_description
_atom_type_scat_dispersion_real
_atom_type_scat_dispersion_imag
_atom_type_scat_source
C C 0.0033 0.0016 'International Tables Vol C Tables 4.2.6.8 and 6.1.1.4'
H H 0.0000 0.0000 'International Tables Vol C Tables 4.2.6.8 and 6.1.1.4'
N N 0.0061 0.0033 'International Tables Vol C Tables 4.2.6.8 and 6.1.1.4'
O O 0.0106 0.0060 'International Tables Vol C Tables 4.2.6.8 and 6.1.1.4'

loop_
_geom_angle_atom_site_label_1
_geom_angle_atom_site_label_2
_geom_angle_atom_site_label_3
_geom_angle
_geom_angle_site_symmetry_1
_geom_angle_site_symmetry_3
_geom_angle_publ_flag
C6 C1 C2 119.49(12) . . ?
C6 C1 N1 115.97(12) . . ?
C2 C1 N1 124.39(12) . . ?
C3 C2 C1 118.29(13) . . ?
C3 C2 C7 117.68(12) . . ?
C1 C2 C7 123.95(12) . . ?
C4 C3 C2 121.63(13) . . ?
C4 C3 H3 119.2 . . ?
C2 C3 H3 119.2 . . ?
C3 C4 C5 119.67(13) . . ?
C3 C4 H4 120.2 . . ?
C5 C4 H4 120.2 . . ?
C6 C5 C4 119.75(13) . . ?
C6 C5 H5 120.1 . . ?
C4 C5 H5 120.1 . . ?
C5 C6 C1 121.17(13) . . ?
C5 C6 H6 119.4 . . ?
C1 C6 H6 119.4 . . ?
O1 C7 C8 121.88(12) . . ?
O1 C7 C2 112.50(12) . . ?
C8 C7 C2 125.59(12) . . ?
C7 O1 H1 102.1(12) . . ?
C7 C8 C11 118.29(12) . . ?
C7 C8 C9 120.93(12) . . ?
C11 C8 C9 120.62(12) . . ?
O2 C9 C8 108.63(10) . . ?
O2 C9 C10 111.68(10) . . ?
C8 C9 C10 110.49(10) . . ?
O2 C9 H9 108.7 . . ?
C8 C9 H9 108.7 . . ?
C10 C9 H9 108.7 . . ?
C13 O2 C9 113.09(10) . . ?
O3 C10 N1 121.26(12) . . ?
O3 C10 C9 120.97(12) . . ?
N1 C10 C9 117.76(11) . . ?
C10 N1 C1 129.84(12) . . ?
C10 N1 H1N 114.9(12) . . ?
C1 N1 H1N 115.2(12) . . ?
O4 C11 O5 122.05(13) . . ?
O4 C11 C8 123.61(13) . . ?
O5 C11 C8 114.34(11) . . ?
C11 O5 C12 115.82(11) . . ?
O5 C12 H12A 109.5 . . ?
O5 C12 H12B 109.5 . . ?
H12A C12 H12B 109.5 . . ?
O5 C12 H12C 109.5 . . ?
H12A C12 H12C 109.5 . . ?
H12B C12 H12C 109.5 . . ?
O2 C13 H13A 109.5 . . ?
O2 C13 H13B 109.5 . . ?
H13A C13 H13B 109.5 . . ?
O2 C13 H13C 109.5 . . ?
H13A C13 H13C 109.5 . . ?
H13B C13 H13C 109.5 . . ?

loop_
_geom_bond_atom_site_label_1
_geom_bond_atom_site_label_2
_geom_bond_distance
_geom_bond_site_symmetry_2
_geom_bond_publ_flag
C1 C6 1.3965(19) . ?
C1 C2 1.4036(18) . ?
C1 N1 1.4085(17) . ?
C2 C3 1.4028(19) . ?
C2 C7 1.4716(19) . ?
C3 C4 1.377(2) . ?
C3 H3 0.9500 . ?
C4 C5 1.390(2) . ?
C4 H4 0.9500 . ?
C5 C6 1.379(2) . ?
C5 H5 0.9500 . ?
C6 H6 0.9500 . ?
C7 O1 1.3400(15) . ?
C7 C8 1.3662(19) . ?
O1 H1 0.91(2) . ?
C8 C11 1.4597(18) . ?
C8 C9 1.4981(17) . ?
C9 O2 1.4217(15) . ?
C9 C10 1.5280(17) . ?
C9 H9 1.0000 . ?
O2 C13 1.4216(15) . ?
C10 O3 1.2306(16) . ?
C10 N1 1.3483(17) . ?
N1 H1N 0.87(2) . ?
C11 O4 1.2337(17) . ?
C11 O5 1.3254(17) . ?
O5 C12 1.4513(16) . ?
C12 H12A 0.9800 . ?
C12 H12B 0.9800 . ?
C12 H12C 0.9800 . ?
C13 H13A 0.9800 . ?
C13 H13B 0.9800 . ?
C13 H13C 0.9800 . ?

loop_
_geom_hbond_atom_site_label_D
_geom_hbond_atom_site_label_H
_geom_hbond_atom_site_label_A
_geom_hbond_distance_DH
_geom_hbond_distance_HA
_geom_hbond_distance_DA
_geom_hbond_angle_DHA
_geom_hbond_site_symmetry_A
_geom_hbond_publ_flag
O1 H1 O4 0.91(2) 1.64(2) 2.5114(15) 157.4(19) . yes
N1 H1N O3 0.87(2) 2.00(2) 2.8648(15) 174.9(17) 2_666 yes

loop_
_geom_torsion_atom_site_label_1
_geom_torsion_atom_site_label_2
_geom_torsion_atom_site_label_3
_geom_torsion_atom_site_label_4
_geom_torsion
_geom_torsion_site_symmetry_1
_geom_torsion_site_symmetry_2
_geom_torsion_site_symmetry_3
_geom_torsion_site_symmetry_4
_geom_torsion_publ_flag
C6 C1 C2 C3 0.75(19) . . . . ?
N1 C1 C2 C3 176.20(12) . . . . ?
C6 C1 C2 C7 -175.87(13) . . . . ?
N1 C1 C2 C7 -0.4(2) . . . . ?
C1 C2 C3 C4 0.2(2) . . . . ?
C7 C2 C3 C4 177.03(12) . . . . ?
C2 C3 C4 C5 -1.0(2) . . . . ?
C3 C4 C5 C6 0.8(2) . . . . ?
C4 C5 C6 C1 0.2(2) . . . . ?
C2 C1 C6 C5 -0.9(2) . . . . ?
N1 C1 C6 C5 -176.75(12) . . . . ?
C3 C2 C7 O1 -28.82(17) . . . . ?
C1 C2 C7 O1 147.82(13) . . . . ?
C3 C2 C7 C8 149.43(13) . . . . ?
C1 C2 C7 C8 -33.9(2) . . . . ?
O1 C7 C8 C11 -0.55(19) . . . . ?
C2 C7 C8 C11 -178.65(12) . . . . ?
O1 C7 C8 C9 174.83(12) . . . . ?
C2 C7 C8 C9 -3.3(2) . . . . ?
C7 C8 C9 O2 -57.57(16) . . . . ?
C11 C8 C9 O2 117.71(13) . . . . ?
C7 C8 C9 C10 65.27(16) . . . . ?
C11 C8 C9 C10 -119.46(13) . . . . ?
C8 C9 O2 C13 -171.36(11) . . . . ?
C10 C9 O2 C13 66.54(14) . . . . ?
O2 C9 C10 O3 -123.61(13) . . . . ?
C8 C9 C10 O3 115.35(13) . . . . ?
O2 C9 C10 N1 55.16(15) . . . . ?
C8 C9 C10 N1 -65.87(15) . . . . ?
O3 C10 N1 C1 -177.31(12) . . . . ?
C9 C10 N1 C1 3.9(2) . . . . ?
C6 C1 N1 C10 -149.79(14) . . . . ?
C2 C1 N1 C10 34.6(2) . . . . ?
C7 C8 C11 O4 -2.8(2) . . . . ?
C9 C8 C11 O4 -178.22(12) . . . . ?
C7 C8 C11 O5 176.45(12) . . . . ?
C9 C8 C11 O5 1.05(17) . . . . ?
O4 C11 O5 C12 -2.93(18) . . . . ?
C8 C11 O5 C12 177.79(11) . . . . ?
